data_2003718
loop_
_publ_author_name
'Chiaroni, A.'
'Riche, C.'
'Adonias, M.'
'Anaya, J.'
'G\'ero, S. D.'
'Tachdjian, C.'

_publ_section_title
;
 Two Methyl-Substituted Carbapenem Antibiotic Precursors
;
_journal_issue 7
_journal_name_full 'Acta Crystallographica Section C'
_journal_page_first 1306
_journal_page_last 1310
_journal_paper_doi 10.1107/S0108270194014423
_journal_volume 51
_journal_year 1995
_chemical_compound_source ' from chemical synthesis'
_chemical_formula_moiety 'C24 H35 N O7 S'
_chemical_formula_sum 'C24 H35 N O7 S'
_chemical_formula_weight 481.61
_chemical_name_systematic
;
3-ethylsulfuryl-4-furan-2-yl-methyl-6-methoxy-2-
(2,2,2',2'-tetramethyl-[4,4']bi[[1,3] dioxolanyl]-5-yl)
-1-aza-bicyclo[3.2.0] heptane-7-one
;
_space_group_IT_number 76
_symmetry_cell_setting tetragonal
_symmetry_space_group_name_Hall 'P 4w'
_symmetry_space_group_name_H-M 'P 41'
_atom_type_scat_source 'IntTabIV Table 2.2B'
_cell_angle_alpha 90.00
_cell_angle_beta 90.00
_cell_angle_gamma 90.00
_cell_formula_units_Z 4
_cell_length_a 10.136(6)
_cell_length_b 10.136(6)
_cell_length_c 25.026(12)
_cell_measurement_reflns_used 25
_cell_measurement_temperature 293
_cell_measurement_theta_max 16.3
_cell_measurement_theta_min 8.1
_cell_volume 2571(2)
_computing_data_collection 'Nonius CAD4   software 1987'
_computing_data_reduction 'NONIUS (Riche, 1989) '
_computing_molecular_graphics 'R3M  (Riche,1983)  ORTEP (Johnson, 1963)'
_computing_publication_material 'ACTACIF (Riche, 1992)'
_computing_structure_refinement 'SHELX76   (Sheldrick, 1976)'
_computing_structure_solution 'SHELXS86  (Sheldrick, 1985)'
_diffrn_ambient_temperature 293
_diffrn_measurement_device 'Nonius CAD4 diffractometer'
_diffrn_measurement_method \q/2\q
_diffrn_radiation_monochromator graphite
_diffrn_radiation_source 'X-ray tube'
_diffrn_radiation_type 'Cu K\a'
_diffrn_radiation_wavelength 1.5418
_diffrn_reflns_av_R_equivalents 0.036
_diffrn_reflns_limit_h_max 11
_diffrn_reflns_limit_h_min -11
_diffrn_reflns_limit_k_max 11
_diffrn_reflns_limit_k_min 0
_diffrn_reflns_limit_l_max 29
_diffrn_reflns_limit_l_min 0
_diffrn_reflns_number 4718
_diffrn_reflns_theta_max 64.74
_diffrn_reflns_theta_min 3.53
_diffrn_standards_decay_% 4
_diffrn_standards_interval_time 166
_diffrn_standards_number 3
_exptl_absorpt_coefficient_mu 1.43
_exptl_absorpt_correction_type none
_exptl_crystal_colour colourless
_exptl_crystal_density_diffrn 1.24
_exptl_crystal_description prism
_exptl_crystal_F_000 1032.00
_exptl_crystal_size_max 0.53
_exptl_crystal_size_mid 0.53
_exptl_crystal_size_min 0.26
_refine_diff_density_max 0.23
_refine_diff_density_min -0.25
_refine_ls_extinction_method none
_refine_ls_goodness_of_fit_obs 0.61
_refine_ls_hydrogen_treatment noref
_refine_ls_matrix_type full
_refine_ls_number_parameters 295
_refine_ls_number_reflns 1801
_refine_ls_R_factor_obs 0.048
_refine_ls_shift/esd_max 0.04
_refine_ls_structure_factor_coef F
_refine_ls_weighting_details 'w = 1/[\s^2^(F) + 0.000124F^2^]'
_refine_ls_weighting_scheme calc
_refine_ls_wR_factor_obs 0.052
_reflns_number_observed 1807
_reflns_number_total 2231
_reflns_observed_criterion refl_observed_if_I_>_3.0_sigma(I)
_cod_data_source_file pa1154.cif
_cod_data_source_block adonias
_cod_depositor_comments
;
The following automatic conversions were performed:

'_refine_ls_weighting_scheme' value 'calc w = 1/[\s^2^(F) +
0.000124F^2^]' was changed to 'calc'. New tag
'_refine_ls_weighting_details' was created. The value of the new tag
was set to 'w = 1/[\s^2^(F) + 0.000124F^2^]'.

Automatic conversion script
Id: cif_fix_values 3143 2015-03-26 13:38:13Z robertas 
;
_cod_original_cell_volume 2571.(2)
_cod_database_code 2003718

loop_
_symmetry_equiv_pos_as_xyz
+x,+y,+z
-x,-y,1/2+z
-y,+x,1/4+z
+y,-x,3/4+z

loop_
_atom_site_aniso_label
_atom_site_aniso_U_11
_atom_site_aniso_U_12
_atom_site_aniso_U_13
_atom_site_aniso_U_22
_atom_site_aniso_U_23
_atom_site_aniso_U_33
C1 0.0502(24) 0.0044(21) 0.0012(21) 0.0519(25) -0.0064(21) 0.0497(27)
C2 0.0581(28) 0.0023(21) 0.0022(23) 0.0442(24) -0.0056(22) 0.0576(30)
C3 0.0484(25) 0.0046(21) 0.0029(22) 0.0484(24) -0.0060(23) 0.0520(26)
N4 0.0530(22) 0.0099(19) -0.0062(19) 0.0554(22) -0.0023(20) 0.0538(24)
C5 0.0638(30) 0.0083(24) -0.0063(23) 0.0598(28) -0.0117(22) 0.0406(25)
C6 0.0847(40) 0.0157(29) 0.0045(28) 0.0704(34) 0.0130(25) 0.0463(28)
C7 0.0679(31) 0.0124(25) -0.0080(24) 0.0539(29) 0.0074(24) 0.0458(27)
O8 0.1114(30) 0.0216(20) 0.0104(23) 0.0516(20) 0.0089(20) 0.0749(26)
O9 0.0762(26) -0.0018(20) 0.0219(25) 0.0739(27) 0.0224(25) 0.1171(35)
C10 0.1447(71) -0.0084(52) 0.0487(70) 0.0822(49) 0.0459(59) 0.2105(101)
C11 0.0751(34) 0.0240(27) 0.0077(26) 0.0660(30) -0.0097(25) 0.0500(28)
C12 0.0712(35) 0.0215(29) 0.0180(31) 0.0718(34) -0.0094(30) 0.0715(38)
O13 0.1004(33) 0.0161(29) -0.0282(33) 0.1082(34) -0.0025(32) 0.1257(40)
C14 0.1197(68) 0.0689(68) -0.0361(55) 0.1613(83) -0.0308(72) 0.1186(66)
C15 0.1519(83) 0.0840(64) 0.0201(54) 0.1375(69) 0.0046(56) 0.0798(47)
C16 0.1022(49) 0.0310(37) 0.0209(50) 0.0740(40) 0.0112(45) 0.1369(61)
S17 0.0963(11) -0.0123(7) 0.0174(11) 0.0521(8) -0.0190(9) 0.1202(14)
C20 0.0476(24) 0.0022(20) 0.0041(22) 0.0410(22) -0.0006(21) 0.0496(27)
C21 0.0446(24) 0.0012(21) -0.0011(23) 0.0543(26) -0.0063(24) 0.0621(29)
C22 0.0551(29) 0.0030(26) 0.0106(26) 0.0737(34) -0.0089(28) 0.0655(33)
C23 0.0692(36) 0.0050(33) 0.0214(35) 0.0915(44) -0.0311(37) 0.0925(45)
O24 0.0447(16) -0.0014(15) -0.0017(15) 0.0551(18) -0.0082(16) 0.0561(19)
O25 0.0565(20) 0.0039(18) -0.0071(21) 0.0622(21) -0.0394(21) 0.1110(31)
O26 0.0525(20) -0.0053(19) 0.0138(21) 0.0723(23) -0.0203(22) 0.1065(31)
O27 0.0958(31) 0.0192(26) -0.0287(35) 0.0875(31) -0.0092(32) 0.1597(48)
C28 0.0557(29) 0.0032(24) -0.0064(26) 0.0552(29) -0.0121(27) 0.0720(35)
C29 0.0846(39) -0.0216(31) -0.0107(35) 0.0632(33) -0.0113(32) 0.0982(42)
C30 0.1036(45) 0.0010(35) -0.0090(34) 0.0879(41) -0.0134(32) 0.0630(35)
C31 0.0765(37) -0.0039(31) -0.0028(31) 0.0750(36) -0.0075(31) 0.0739(38)
C32 0.1904(92) -0.0672(71) -0.0253(59) 0.1769(86) 0.0393(58) 0.0892(61)
C33 0.0582(32) -0.0012(36) 0.0178(32) 0.1337(58) -0.0054(45) 0.0948(49)

loop_
_atom_site_label
_atom_site_fract_x
_atom_site_fract_y
_atom_site_fract_z
_atom_site_U_iso_or_equiv
_atom_site_thermal_displace_type
_atom_site_calc_flag
_atom_site_calc_attached_atom
C1 1.1475(4) 0.4068(4) 0.2196(2) 0.051(4) Uani ? ?
C2 1.0471(5) 0.3559(4) 0.2616(2) 0.053(5) Uani ? ?
C3 0.9488(4) 0.4714(4) 0.2695(2) 0.050(4) Uani ? ?
N4 0.9682(4) 0.5516(4) 0.2209(2) 0.054(4) Uani ? ?
C5 1.0603(5) 0.4891(5) 0.1837(2) 0.055(5) Uani ? ?
C6 1.1031(6) 0.6261(6) 0.1650(2) 0.067(6) Uani ? ?
C7 1.0139(5) 0.6772(5) 0.2100(2) 0.056(5) Uani ? ?
O8 0.9909(4) 0.7828(3) 0.2289(2) 0.079(4) Uani ? ?
O9 1.2367(4) 0.6497(4) 0.1710(2) 0.089(5) Uani ? ?
C10 1.2728(10) 0.7743(7) 0.1506(5) 0.146(13) Uani ? ?
C11 1.2311(5) 0.3031(5) 0.1898(2) 0.064(5) Uani ? ?
C12 1.3178(6) 0.2209(6) 0.2227(2) 0.072(6) Uani ? ?
O13 1.4272(5) 0.2778(5) 0.2417(2) 0.111(6) Uani ? ?
C14 1.4942(9) 0.1815(11) 0.2694(4) 0.133(13) Uani ? ?
C15 1.4330(11) 0.0703(10) 0.2675(4) 0.123(12) Uani ? ?
C16 1.3179(7) 0.0932(6) 0.2370(4) 0.104(9) Uani ? ?
S17 0.9629(2) 0.2080(1) 0.2385 0.090(2) Uani ? ?
C18 0.8906(11) 0.1616(10) 0.3007(3) 0.107(4) Uiso ? ?
C19 0.8286(11) 0.0380(9) 0.3035(5) 0.104(3) Uiso ? ?
C18' 0.9795(21) 0.0752(13) 0.2835(6) 0.101(6) Uiso ? ?
C19' 0.9104(19) 0.1154(20) 0.3290(8) 0.090(6) Uiso ? ?
C20 0.9674(4) 0.5450(4) 0.3219(2) 0.046(4) Uani ? ?
C21 0.8722(4) 0.6597(4) 0.3331(2) 0.054(5) Uani ? ?
C22 0.7533(5) 0.6193(5) 0.3665(2) 0.065(6) Uani ? ?
C23 0.6607(6) 0.7300(6) 0.3782(3) 0.084(7) Uani ? ?
O24 1.0942(3) 0.6044(3) 0.3246(2) 0.052(3) Uani ? ?
O25 0.9505(3) 0.7484(3) 0.3635(2) 0.077(4) Uani ? ?
O26 0.6768(3) 0.5283(4) 0.3365(2) 0.077(4) Uani ? ?
O27 0.5712(5) 0.7244(5) 0.3355(3) 0.114(7) Uani ? ?
C28 1.0853(5) 0.7102(5) 0.3625(2) 0.061(5) Uani ? ?
C29 1.1684(6) 0.8226(5) 0.3427(3) 0.082(7) Uani ? ?
C30 1.1250(7) 0.6641(6) 0.4173(3) 0.085(7) Uani ? ?
C31 0.5580(6) 0.5931(6) 0.3197(3) 0.075(6) Uani ? ?
C32 0.5471(12) 0.5884(10) 0.2599(4) 0.152(14) Uani ? ?
C33 0.4448(6) 0.5200(8) 0.3456(3) 0.096(8) Uani ? ?
H1 1.22141 0.45612 0.23701 0.056 Uiso calc C1
H2 1.09133 0.33016 0.29573 0.059 Uiso calc C2
H3 0.85514 0.44169 0.27323 0.055 Uiso calc C3
H5 1.04201 0.42614 0.15381 0.060 Uiso calc C5
H6 1.09454 0.65830 0.12738 0.074 Uiso calc C6
H10a 1.36978 0.78795 0.15562 0.160 Uiso calc C10
H10b 1.25102 0.77874 0.11170 0.160 Uiso calc C10
H10c 1.22340 0.84486 0.17013 0.160 Uiso calc C10
H11a 1.28743 0.35079 0.16326 0.070 Uiso calc C11
H11b 1.16917 0.24318 0.17029 0.070 Uiso calc C11
H14 1.57955 0.19615 0.28861 0.147 Uiso calc C14
H15 1.46118 -0.01483 0.28425 0.135 Uiso calc C15
H16 1.24898 0.02636 0.22773 0.115 Uiso calc C16
H18a 0.82325 0.22989 0.31000 0.118 Uiso calc C18
H18b 0.96222 0.16258 0.32823 0.118 Uiso calc C18
H19a 0.79248 0.02422 0.34028 0.115 Uiso calc C19
H19b 0.75485 0.03445 0.27698 0.115 Uiso calc C19
H19c 0.89402 -0.03297 0.29525 0.115 Uiso calc C19
H18'a 1.07450 0.05905 0.29207 0.111 Uiso calc C18'
H18'b 0.94026 -0.00706 0.26819 0.111 Uiso calc C18'
H19'a 0.91506 0.04468 0.35679 0.099 Uiso calc C19'
H19'b 0.95046 0.19829 0.34337 0.099 Uiso calc C18
H19'c 0.81601 0.13208 0.31945 0.099 Uiso calc C18
H20 0.95149 0.47326 0.34850 0.051 Uiso calc C20
H21 0.83548 0.69614 0.29906 0.059 Uiso calc C21
H22 0.79007 0.58374 0.40072 0.071 Uiso calc C22
H23a 0.70817 0.81647 0.37893 0.093 Uiso calc C23
H23b 0.61480 0.71639 0.41315 0.093 Uiso calc C23
H29a 1.16351 0.89747 0.36862 0.090 Uiso calc C29
H29b 1.26206 0.79293 0.33912 0.090 Uiso calc C29
H29c 1.13499 0.85236 0.30707 0.090 Uiso calc C29
H30a 1.11819 0.73917 0.44313 0.093 Uiso calc C30
H30b 1.06526 0.59109 0.42900 0.093 Uiso calc C30
H30c 1.21809 0.63140 0.41641 0.093 Uiso calc C30
H32a 0.46409 0.63364 0.24842 0.167 Uiso calc C32
H32b 0.62472 0.63396 0.24358 0.167 Uiso calc C32
H32c 0.54502 0.49437 0.24778 0.167 Uiso calc C32
H33a 0.35949 0.56195 0.33488 0.105 Uiso calc C33
H33b 0.44561 0.42585 0.33366 0.105 Uiso calc C33
H33c 0.45436 0.52390 0.38530 0.105 Uiso calc C33

loop_
_geom_angle_atom_site_label_1
_geom_angle_atom_site_label_2
_geom_angle_atom_site_label_3
_geom_angle
_geom_angle_publ_flag
C2 C1 C5 101.7(4) yes
C2 C1 C11 117.5(4) yes
C5 C1 C11 114.1(4) yes
C1 C2 C3 104.9(4) yes
C1 C2 S17 111.6(3) yes
C3 C2 S17 111.2(3) yes
C2 C3 N4 103.0(4) yes
C2 C3 C20 113.6(4) yes
N4 C3 C20 115.1(4) yes
C3 N4 C5 111.8(4) yes
C3 N4 C7 135.6(4) yes
C5 N4 C7 93.4(4) yes
C1 C5 N4 103.5(4) yes
C1 C5 C6 121.2(4) yes
N4 C5 C6 89.0(4) yes
C5 C6 C7 85.1(4) yes
C5 C6 O9 113.7(5) yes
C7 C6 O9 116.0(5) yes
N4 C7 C6 91.8(4) yes
N4 C7 O8 133.0(5) yes
C6 C7 O8 135.2(5) yes
C6 O9 C10 111.8(5) yes
C1 C11 C12 116.3(4) yes
C11 C12 O13 116.9(5) yes
C11 C12 C16 134.3(6) yes
O13 C12 C16 108.7(6) yes
C12 O13 C14 106.4(6) yes
O13 C14 C15 111.4(9) yes
C14 C15 C16 105.9(9) yes
C12 C16 C15 107.6(7) yes
C2 S17 C18 97.6(3) yes
C2 S17 C18' 112.4(6) yes
S17 C18 C19 117.6(7) yes
S17 C18' C19' 104.5(12) yes
C3 C20 C21 116.8(4) yes
C3 C20 O24 111.2(4) yes
C21 C20 O24 103.8(3) yes
C20 C21 C22 113.2(4) yes
C20 C21 O25 103.1(4) yes
C22 C21 O25 108.5(4) yes
C21 C22 C23 113.8(5) yes
C21 C22 O26 108.4(4) yes
C23 C22 O26 104.4(4) yes
C22 C23 O27 103.1(5) yes
C20 O24 C28 106.9(3) yes
C21 O25 C28 110.8(4) yes
C22 O26 C31 108.5(4) yes
C23 O27 C31 108.5(5) yes
O24 C28 O25 106.0(4) yes
O24 C28 C29 108.3(4) yes
O24 C28 C30 110.8(4) yes
O25 C28 C29 109.8(4) yes
O25 C28 C30 109.0(4) yes
C29 C28 C30 112.8(5) yes
O26 C31 O27 105.8(5) yes
O26 C31 C32 109.9(6) yes
O26 C31 C33 106.7(5) yes
O27 C31 C32 108.7(6) yes
O27 C31 C33 114.7(5) yes
C32 C31 C33 110.8(6) yes

loop_
_geom_bond_atom_site_label_1
_geom_bond_atom_site_label_2
_geom_bond_distance
_geom_bond_publ_flag
C1 C2 1.551(7) yes
C1 C5 1.512(7) yes
C1 C11 1.543(7) yes
C2 C3 1.550(6) yes
C2 S17 1.819(5) yes
C3 N4 1.476(6) yes
C3 C20 1.520(7) yes
N4 C5 1.463(6) yes
N4 C7 1.382(6) yes
C5 C6 1.528(7) yes
C6 C7 1.534(8) yes
C6 O9 1.383(7) yes
C7 O8 1.194(6) yes
O9 C10 1.410(9) yes
C11 C12 1.466(8) yes
C12 O13 1.337(8) yes
C12 C16 1.343(9) yes
O13 C14 1.376(12) yes
C14 C15 1.288(15) yes
C15 C16 1.414(13) yes
S17 C18 1.784(8) yes
S17 C18' 1.762(13) yes
C18 C19 1.404(14) yes
C18' C19' 1.40(3) yes
C20 C21 1.536(6) yes
C20 O24 1.421(5) yes
C21 C22 1.524(7) yes
C21 O25 1.420(6) yes
C22 C23 1.492(8) yes
C22 O26 1.420(7) yes
C23 O27 1.403(9) yes
O24 C28 1.435(6) yes
O25 C28 1.421(6) yes
O26 C31 1.435(7) yes
O27 C31 1.395(8) yes
C28 C29 1.501(8) yes
C28 C30 1.505(8) yes
C31 C32 1.501(11) yes
C31 C33 1.512(9) yes

loop_
_geom_torsion_atom_site_label_1
_geom_torsion_atom_site_label_2
_geom_torsion_atom_site_label_3
_geom_torsion_atom_site_label_4
_geom_torsion
_geom_torsion_publ_flag
C5 C1 C2 C3 -35.7(4) yes
C1 C2 C3 N4 19.7(4) yes
C2 C3 N4 C5 4.4(4) yes
C3 N4 C5 C1 -27.2(4) yes
N4 C5 C1 C2 37.7(4) yes
C7 N4 C5 C6 -6.5(5) yes
N4 C5 C6 C7 5.9(5) yes
C5 C6 C7 N4 -6.3(5) yes
C6 C7 N4 C5 6.5(5) yes
O8 C7 C6 O9 59.9(6) yes
C7 C6 O9 C10 -86.8(6) yes
C1 C5 C6 O9 17.0(4) yes
C5 C6 O9 C10 176.8(7) yes
C6 C5 C1 C11 -97.6(5) yes
C5 C1 C11 C12 179.8(6) yes
C2 C1 C11 C12 -61.4(5) yes
C1 C11 C12 O13 -74.6(6) yes
C1 C11 C12 C16 109.9(7) yes
C11 C1 C2 S17 -40.5(4) yes
C1 C2 S17 C18 167.3(5) yes
C2 S17 C18 C19 -171.3(7) yes
C1 C2 S17 C18' 124.2(7) yes
C2 S17 C18' C19' 66.3(11) yes
C11 C1 C2 C3 -161.0(5) yes
C1 C2 C3 C20 -105.4(5) yes
S17 C2 C3 C20 133.8(4) yes
C2 C3 C20 C21 -179.1(5) yes
C2 C3 C20 O24 62.1(4) yes
C7 N4 C3 C20 8.6(4) yes
N4 C3 C20 O24 -56.4(4) yes
C3 C20 C21 C22 94.6(5) yes
C20 C21 C22 C23 179.4(6) yes
O25 C21 C22 C23 65.7(5) yes
C20 C21 C22 O26 -65.0(5) yes
O24 C20 C21 O25 -25.6(4) yes
C20 C21 O25 C28 11.0(4) yes
C21 O25 C28 O24 7.6(4) yes
O25 C28 O24 C20 -24.9(4) yes
C28 O24 C20 C21 31.1(4) yes
C21 C22 C23 O27 90.7(6) yes
O26 C22 C23 O27 -27.2(5) yes
C22 C23 O27 C31 31.8(5) yes
C23 O27 C31 O26 -23.9(5) yes
O27 C31 O26 C22 5.4(5) yes
C31 O26 C22 C23 13.5(5) yes
